data_4087531
loop_
_publ_author_name
'Song, Li-Cheng'
'Tan, Hao'
'Zhu, An-Guo'
'Hu, Yuan-Yuan'
'Chen, Hao'

_publ_section_title
;
 Palladium-Catalyzed Reactions of [Et3NH]+Salts of
 [(\m-RS)(\m-CO)Fe2(CO)6]&#x2212;Anions with Iodo-Aromatic Compounds To
 Give the Corresponding Butterfly \m-Acyl Fe/S Cluster Complexes
;
_journal_issue 9
_journal_name_full Organometallics
_journal_page_first 1730
_journal_paper_doi 10.1021/acs.organomet.5b00228
_journal_volume 34
_journal_year 2015
_chemical_formula_sum 'C22 H18 Fe2 O7 S2'
_chemical_formula_weight 570.18
_space_group_IT_number 2
_space_group_name_Hall '-P 1'
_space_group_name_H-M_alt 'P -1'
_symmetry_cell_setting triclinic
_symmetry_space_group_name_H-M 'P -1'
_atom_sites_solution_hydrogens geom
_atom_sites_solution_primary direct
_atom_sites_solution_secondary difmap
_audit_creation_method SHELXL-97
_cell_angle_alpha 91.16(3)
_cell_angle_beta 92.53(3)
_cell_angle_gamma 99.67(3)
_cell_formula_units_Z 2
_cell_length_a 9.0089(18)
_cell_length_b 10.801(2)
_cell_length_c 12.333(3)
_cell_measurement_reflns_used 3899
_cell_measurement_temperature 113(2)
_cell_measurement_theta_max 27.8864
_cell_measurement_theta_min 2.5643
_cell_volume 1181.4(4)
_computing_cell_refinement crystalclear
_computing_data_collection crystalclear
_computing_data_reduction crystalclear
_computing_molecular_graphics 'Bruker SHELXTL'
_computing_publication_material 'Bruker SHELXTL'
_computing_structure_refinement 'SHELXL-97 (Sheldrick, 1997)'
_computing_structure_solution 'SHELXS-97 (Sheldrick, 1990)'
_diffrn_ambient_temperature 113(2)
_diffrn_measured_fraction_theta_full 0.982
_diffrn_measured_fraction_theta_max 0.982
_diffrn_measurement_device_type 'rigaku saturn'
_diffrn_measurement_method '\w scans'
_diffrn_radiation_monochromator confocal
_diffrn_radiation_source 'rotating anode'
_diffrn_radiation_type MoK\a
_diffrn_radiation_wavelength 0.71073
_diffrn_reflns_av_R_equivalents 0.0333
_diffrn_reflns_av_sigmaI/netI 0.0518
_diffrn_reflns_limit_h_max 11
_diffrn_reflns_limit_h_min -11
_diffrn_reflns_limit_k_max 12
_diffrn_reflns_limit_k_min -14
_diffrn_reflns_limit_l_max 16
_diffrn_reflns_limit_l_min -16
_diffrn_reflns_number 12139
_diffrn_reflns_theta_full 27.93
_diffrn_reflns_theta_max 27.93
_diffrn_reflns_theta_min 2.56
_diffrn_standards_decay_% 0
_diffrn_standards_interval_count 0
_diffrn_standards_interval_time 0
_diffrn_standards_number 0
_exptl_absorpt_coefficient_mu 1.445
_exptl_absorpt_correction_T_max 0.8457
_exptl_absorpt_correction_T_min 0.7609
_exptl_absorpt_correction_type multi-scan
_exptl_absorpt_process_details crystalclear
_exptl_crystal_colour red
_exptl_crystal_density_diffrn 1.603
_exptl_crystal_density_method 'not measured'
_exptl_crystal_description block
_exptl_crystal_F_000 580
_exptl_crystal_size_max 0.20
_exptl_crystal_size_mid 0.18
_exptl_crystal_size_min 0.12
_refine_diff_density_max 0.671
_refine_diff_density_min -0.662
_refine_diff_density_rms 0.080
_refine_ls_extinction_method none
_refine_ls_goodness_of_fit_ref 1.144
_refine_ls_hydrogen_treatment mixed
_refine_ls_matrix_type full
_refine_ls_number_parameters 329
_refine_ls_number_reflns 5559
_refine_ls_number_restraints 79
_refine_ls_restrained_S_all 1.151
_refine_ls_R_factor_all 0.0396
_refine_ls_R_factor_gt 0.0293
_refine_ls_shift/su_max 0.001
_refine_ls_shift/su_mean 0.000
_refine_ls_structure_factor_coef Fsqd
_refine_ls_weighting_details 'calc w=1/[\s^2^(Fo^2^)+(0.0300P)^2^+0.0000P] where P=(Fo^2^+2Fc^2^)/3'
_refine_ls_weighting_scheme calc
_refine_ls_wR_factor_gt 0.0754
_refine_ls_wR_factor_ref 0.0772
_reflns_number_gt 4032
_reflns_number_total 5559
_reflns_threshold_expression >2sigma(I)
_cod_data_source_file om5b00228_si_001.cif
_cod_data_source_block 14
_cod_depositor_comments
;
The following automatic conversions were performed:

data item '_exptl_absorpt_correction_type' value 'MULTI-SCAN' was
changed to 'multi-scan' in accordance with the
/home/saulius/struct/COD-crude-data/automatic-downloads/DataCite-retrospective/ACS/depositions/lib/dictionaries/cif_core.dic
dictionary named 'cif_core.dic' version 2.4.2 last updated on
2011-04-26.

data item '_symmetry_cell_setting' value 'Triclinic' was changed to
'triclinic' in accordance with the
/home/saulius/struct/COD-crude-data/automatic-downloads/DataCite-retrospective/ACS/depositions/lib/dictionaries/cif_core.dic
dictionary named 'cif_core.dic' version 2.4.2 last updated on
2011-04-26.

Automatic conversion script
Id: cif_fix_values 6909 2019-04-08 15:41:33Z antanas 
;
_cod_original_sg_symbol_H-M P-1
_cod_database_code 4087531

loop_
_symmetry_equiv_pos_as_xyz
'x, y, z'
'-x, -y, -z'

loop_
_atom_site_label
_atom_site_type_symbol
_atom_site_fract_x
_atom_site_fract_y
_atom_site_fract_z
_atom_site_U_iso_or_equiv
_atom_site_adp_type
_atom_site_occupancy
_atom_site_symmetry_multiplicity
_atom_site_calc_flag
_atom_site_refinement_flags
_atom_site_disorder_assembly
_atom_site_disorder_group
Fe1 Fe 0.12682(3) 0.17786(3) 0.69681(2) 0.01297(8) Uani 1 1 d . . .
Fe2 Fe 0.36807(3) 0.10038(3) 0.64956(2) 0.01153(8) Uani 1 1 d . . .
S1 S 0.35853(6) 0.28471(5) 0.73697(4) 0.01345(11) Uani 1 1 d . A .
S2 S 0.40622(6) -0.20138(5) 1.01301(4) 0.01803(12) Uani 1 1 d . . .
O1 O -0.07647(18) -0.04818(15) 0.61149(13) 0.0255(4) Uani 1 1 d . . .
O2 O -0.07556(19) 0.31089(16) 0.82127(15) 0.0326(4) Uani 1 1 d . . .
O3 O 0.08405(19) 0.31646(15) 0.50045(13) 0.0291(4) Uani 1 1 d . . .
O4 O 0.39931(18) 0.20802(15) 0.43093(12) 0.0237(4) Uani 1 1 d . . .
O5 O 0.68968(17) 0.09693(16) 0.69411(14) 0.0294(4) Uani 1 1 d . . .
O6 O 0.24874(18) -0.15098(15) 0.55908(13) 0.0268(4) Uani 1 1 d . . .
O7 O 0.18348(15) 0.07493(13) 0.81952(11) 0.0152(3) Uani 1 1 d . . .
C1 C 0.0002(2) 0.0403(2) 0.64384(17) 0.0174(5) Uani 1 1 d . . .
C2 C 0.0028(2) 0.2589(2) 0.77507(18) 0.0200(5) Uani 1 1 d . . .
C3 C 0.1000(2) 0.2617(2) 0.57693(18) 0.0183(5) Uani 1 1 d . . .
C4 C 0.3874(2) 0.16837(19) 0.51622(17) 0.0152(4) Uani 1 1 d . . .
C5 C 0.5642(2) 0.0957(2) 0.67631(17) 0.0176(5) Uani 1 1 d . . .
C6 C 0.2959(2) -0.0528(2) 0.59316(17) 0.0167(5) Uani 1 1 d . . .
C7 C 0.2963(2) 0.03115(19) 0.78802(16) 0.0134(4) Uani 1 1 d . . .
C8 C 0.3533(2) -0.06364(19) 0.85462(16) 0.0132(4) Uani 1 1 d . . .
C9 C 0.4745(2) -0.12482(19) 0.82572(17) 0.0152(4) Uani 1 1 d . . .
H9A H 0.5205 -0.1134 0.7580 0.018 Uiso 1 1 calc R . .
C10 C 0.5193(2) -0.20087(19) 0.90250(17) 0.0147(4) Uani 1 1 d . . .
C11 C 0.3025(2) -0.09803(19) 0.95572(17) 0.0151(4) Uani 1 1 d . . .
C12 C 0.1767(2) -0.0593(2) 1.01680(17) 0.0206(5) Uani 1 1 d . . .
H12A H 0.1285 -0.0007 0.9736 0.031 Uiso 1 1 calc R . .
H12B H 0.2172 -0.0183 1.0860 0.031 Uiso 1 1 calc R . .
H12C H 0.1023 -0.1338 1.0308 0.031 Uiso 1 1 calc R . .
C13 C 0.6461(2) -0.2705(2) 0.90110(17) 0.0170(5) Uani 1 1 d . . .
C14 C 0.6585(3) -0.3672(2) 0.97227(18) 0.0229(5) Uani 1 1 d . . .
H14A H 0.5831 -0.3895 1.0232 0.028 Uiso 1 1 calc R . .
C15 C 0.7796(3) -0.4313(2) 0.9697(2) 0.0301(6) Uani 1 1 d . . .
H15A H 0.7858 -0.4976 1.0182 0.036 Uiso 1 1 calc R . .
C16 C 0.8902(3) -0.3996(2) 0.8975(2) 0.0312(6) Uani 1 1 d . . .
H16A H 0.9732 -0.4434 0.8964 0.037 Uiso 1 1 calc R . .
C17 C 0.8804(3) -0.3026(2) 0.8256(2) 0.0286(6) Uani 1 1 d . . .
H17A H 0.9565 -0.2805 0.7752 0.034 Uiso 1 1 calc R . .
C18 C 0.7597(2) -0.2390(2) 0.82795(18) 0.0213(5) Uani 1 1 d . . .
H18A H 0.7537 -0.1730 0.7791 0.026 Uiso 1 1 calc R . .
C19 C 0.4182(3) 0.4259(2) 0.65816(18) 0.0214(5) Uani 1 1 d D . .
H19 H 0.378(2) 0.411(2) 0.5853(10) 0.026 Uiso 1 1 d D . .
C20 C 0.3919(6) 0.5439(4) 0.7157(4) 0.0245(12) Uani 0.580(6) 1 d PDU A 1
H20A H 0.4496 0.6175 0.6810 0.029 Uiso 0.580(6) 1 calc PR A 1
H20B H 0.4305 0.5438 0.7921 0.029 Uiso 0.580(6) 1 calc PR A 1
C21 C 0.2269(5) 0.5566(4) 0.7136(4) 0.0350(13) Uani 0.580(6) 1 d PDU A 1
H21A H 0.2157 0.6343 0.7524 0.052 Uiso 0.580(6) 1 calc PR A 1
H21B H 0.1695 0.4846 0.7488 0.052 Uiso 0.580(6) 1 calc PR A 1
H21C H 0.1888 0.5592 0.6381 0.052 Uiso 0.580(6) 1 calc PR A 1
C22 C 0.5953(5) 0.4324(5) 0.6490(5) 0.0269(12) Uani 0.580(6) 1 d PDU A 1
H22A H 0.6360 0.5059 0.6076 0.040 Uiso 0.580(6) 1 calc PR A 1
H22B H 0.6145 0.3560 0.6119 0.040 Uiso 0.580(6) 1 calc PR A 1
H22C H 0.6443 0.4393 0.7220 0.040 Uiso 0.580(6) 1 calc PR A 1
C20' C 0.5785(7) 0.4862(7) 0.6751(6) 0.0306(18) Uani 0.420(6) 1 d PDU A 2
H20C H 0.6060 0.4937 0.7539 0.037 Uiso 0.420(6) 1 calc PR A 2
H20D H 0.5922 0.5718 0.6459 0.037 Uiso 0.420(6) 1 calc PR A 2
C21' C 0.6814(7) 0.4096(6) 0.6190(5) 0.0336(18) Uani 0.420(6) 1 d PDU A 2
H21D H 0.7865 0.4503 0.6321 0.050 Uiso 0.420(6) 1 calc PR A 2
H21E H 0.6562 0.4044 0.5407 0.050 Uiso 0.420(6) 1 calc PR A 2
H21F H 0.6678 0.3248 0.6479 0.050 Uiso 0.420(6) 1 calc PR A 2
C22' C 0.3136(9) 0.5223(6) 0.6995(6) 0.0298(17) Uani 0.420(6) 1 d PDU A 2
H22D H 0.3374 0.6015 0.6616 0.045 Uiso 0.420(6) 1 calc PR A 2
H22E H 0.3323 0.5382 0.7779 0.045 Uiso 0.420(6) 1 calc PR A 2
H22F H 0.2074 0.4859 0.6844 0.045 Uiso 0.420(6) 1 calc PR A 2

loop_
_atom_site_aniso_label
_atom_site_aniso_U_11
_atom_site_aniso_U_22
_atom_site_aniso_U_33
_atom_site_aniso_U_23
_atom_site_aniso_U_13
_atom_site_aniso_U_12
Fe1 0.01045(15) 0.01244(16) 0.01665(16) 0.00135(11) 0.00045(12) 0.00373(12)
Fe2 0.01012(15) 0.01315(16) 0.01188(15) 0.00173(11) 0.00100(11) 0.00334(12)
S1 0.0134(3) 0.0127(3) 0.0139(3) 0.00113(19) -0.0009(2) 0.0018(2)
S2 0.0201(3) 0.0205(3) 0.0150(3) 0.0058(2) 0.0013(2) 0.0073(2)
O1 0.0195(9) 0.0229(9) 0.0318(10) -0.0033(7) 0.0002(7) -0.0020(7)
O2 0.0298(10) 0.0268(10) 0.0446(11) -0.0062(8) 0.0120(8) 0.0126(8)
O3 0.0317(10) 0.0279(10) 0.0269(9) 0.0084(8) -0.0085(7) 0.0045(8)
O4 0.0287(9) 0.0262(9) 0.0158(8) 0.0051(7) 0.0022(7) 0.0024(7)
O5 0.0118(8) 0.0401(11) 0.0369(10) 0.0066(8) 0.0007(7) 0.0061(7)
O6 0.0288(10) 0.0197(9) 0.0310(10) -0.0053(7) 0.0034(8) 0.0020(7)
O7 0.0133(7) 0.0158(8) 0.0179(8) 0.0037(6) 0.0042(6) 0.0052(6)
C1 0.0126(11) 0.0211(12) 0.0199(11) 0.0030(9) 0.0025(9) 0.0061(9)
C2 0.0185(12) 0.0158(11) 0.0255(12) 0.0012(9) -0.0016(9) 0.0031(9)
C3 0.0123(11) 0.0154(11) 0.0260(12) -0.0012(9) -0.0033(9) 0.0004(9)
C4 0.0137(11) 0.0134(11) 0.0182(11) -0.0024(8) -0.0004(8) 0.0016(8)
C5 0.0171(11) 0.0200(12) 0.0161(11) 0.0029(9) 0.0037(9) 0.0038(9)
C6 0.0144(11) 0.0216(12) 0.0159(11) 0.0038(9) 0.0046(9) 0.0070(9)
C7 0.0123(10) 0.0122(10) 0.0151(10) -0.0021(8) -0.0008(8) 0.0015(8)
C8 0.0134(10) 0.0125(10) 0.0136(10) 0.0003(8) -0.0008(8) 0.0022(8)
C9 0.0173(11) 0.0152(11) 0.0139(10) 0.0008(8) 0.0020(8) 0.0048(9)
C10 0.0160(11) 0.0133(11) 0.0150(10) -0.0013(8) 0.0006(8) 0.0031(9)
C11 0.0144(11) 0.0143(11) 0.0164(11) 0.0023(8) -0.0005(8) 0.0025(9)
C12 0.0195(12) 0.0270(13) 0.0167(11) 0.0043(9) 0.0050(9) 0.0068(10)
C13 0.0188(11) 0.0154(11) 0.0173(11) -0.0048(8) -0.0054(9) 0.0065(9)
C14 0.0284(13) 0.0191(12) 0.0227(12) 0.0023(9) -0.0043(10) 0.0092(10)
C15 0.0354(15) 0.0242(14) 0.0333(14) 0.0046(11) -0.0089(12) 0.0151(11)
C16 0.0301(14) 0.0289(14) 0.0383(15) -0.0081(11) -0.0107(12) 0.0197(11)
C17 0.0237(13) 0.0337(15) 0.0312(14) -0.0064(11) -0.0014(11) 0.0144(11)
C18 0.0219(12) 0.0199(12) 0.0237(12) 0.0006(9) -0.0001(10) 0.0090(10)
C19 0.0283(13) 0.0148(12) 0.0184(12) 0.0020(9) -0.0024(10) -0.0035(10)
C20 0.029(3) 0.013(2) 0.029(2) -0.0004(17) 0.000(2) -0.005(2)
C21 0.034(3) 0.020(2) 0.051(3) 0.002(2) 0.009(2) 0.003(2)
C22 0.021(3) 0.020(3) 0.036(3) 0.008(2) 0.000(2) -0.008(2)
C20' 0.037(4) 0.024(4) 0.027(4) 0.001(3) -0.006(3) -0.005(3)
C21' 0.023(3) 0.030(3) 0.046(4) 0.008(3) 0.004(3) -0.002(3)
C22' 0.044(5) 0.009(3) 0.036(4) 0.001(2) 0.001(4) 0.004(3)

loop_
_atom_type_symbol
_atom_type_description
_atom_type_scat_dispersion_real
_atom_type_scat_dispersion_imag
_atom_type_scat_source
C C 0.0033 0.0016 'International Tables Vol C Tables 4.2.6.8 and 6.1.1.4'
H H 0.0000 0.0000 'International Tables Vol C Tables 4.2.6.8 and 6.1.1.4'
O O 0.0106 0.0060 'International Tables Vol C Tables 4.2.6.8 and 6.1.1.4'
S S 0.1246 0.1234 'International Tables Vol C Tables 4.2.6.8 and 6.1.1.4'
Fe Fe 0.3463 0.8444 'International Tables Vol C Tables 4.2.6.8 and 6.1.1.4'

loop_
_geom_angle_atom_site_label_1
_geom_angle_atom_site_label_2
_geom_angle_atom_site_label_3
_geom_angle
C3 Fe1 C1 91.88(10)
C3 Fe1 C2 93.76(10)
C1 Fe1 C2 102.44(10)
C3 Fe1 O7 171.00(8)
C1 Fe1 O7 88.13(8)
C2 Fe1 O7 95.02(8)
C3 Fe1 S1 94.25(8)
C1 Fe1 S1 151.77(7)
C2 Fe1 S1 104.61(8)
O7 Fe1 S1 81.65(5)
C3 Fe1 Fe2 98.45(7)
C1 Fe1 Fe2 95.84(7)
C2 Fe1 Fe2 157.63(8)
O7 Fe1 Fe2 72.61(5)
S1 Fe1 Fe2 56.01(2)
C6 Fe2 C5 103.26(10)
C6 Fe2 C4 92.51(10)
C5 Fe2 C4 96.51(10)
C6 Fe2 C7 85.37(9)
C5 Fe2 C7 97.18(9)
C4 Fe2 C7 166.26(9)
C6 Fe2 S1 156.34(7)
C5 Fe2 S1 98.27(8)
C4 Fe2 S1 94.71(7)
C7 Fe2 S1 82.29(6)
C6 Fe2 Fe1 101.53(7)
C5 Fe2 Fe1 150.72(7)
C4 Fe2 Fe1 97.72(7)
C7 Fe2 Fe1 69.52(6)
S1 Fe2 Fe1 55.17(3)
C19 S1 Fe1 116.62(8)
C19 S1 Fe2 115.03(8)
Fe1 S1 Fe2 68.83(3)
C11 S2 C10 93.20(10)
C7 O7 Fe1 104.56(12)
O1 C1 Fe1 178.11(19)
O2 C2 Fe1 178.1(2)
O3 C3 Fe1 179.3(2)
O4 C4 Fe2 178.13(19)
O5 C5 Fe2 177.7(2)
O6 C6 Fe2 178.67(19)
O7 C7 C8 118.09(18)
O7 C7 Fe2 112.88(14)
C8 C7 Fe2 129.01(15)
C11 C8 C9 111.91(17)
C11 C8 C7 124.21(19)
C9 C8 C7 123.75(18)
C10 C9 C8 114.75(19)
C10 C9 H9A 122.6
C8 C9 H9A 122.6
C9 C10 C13 128.3(2)
C9 C10 S2 109.46(15)
C13 C10 S2 122.17(16)
C8 C11 C12 130.12(18)
C8 C11 S2 110.65(15)
C12 C11 S2 119.23(15)
C11 C12 H12A 109.5
C11 C12 H12B 109.5
H12A C12 H12B 109.5
C11 C12 H12C 109.5
H12A C12 H12C 109.5
H12B C12 H12C 109.5
C14 C13 C18 118.2(2)
C14 C13 C10 121.8(2)
C18 C13 C10 119.96(19)
C15 C14 C13 120.8(2)
C15 C14 H14A 119.6
C13 C14 H14A 119.6
C16 C15 C14 120.5(2)
C16 C15 H15A 119.8
C14 C15 H15A 119.8
C15 C16 C17 119.7(2)
C15 C16 H16A 120.1
C17 C16 H16A 120.1
C18 C17 C16 119.8(2)
C18 C17 H17A 120.1
C16 C17 H17A 120.1
C17 C18 C13 121.0(2)
C17 C18 H18A 119.5
C13 C18 H18A 119.5
C20' C19 C20 82.4(3)
C20' C19 C22 26.0(3)
C20 C19 C22 108.4(3)
C20' C19 C22' 108.6(4)
C20 C19 C22' 26.6(3)
C22 C19 C22' 134.5(4)
C20' C19 S1 116.0(3)
C20 C19 S1 112.2(2)
C22 C19 S1 104.5(2)
C22' C19 S1 103.4(3)
C20' C19 H19 117.9(15)
C20 C19 H19 117.4(14)
C22 C19 H19 104.3(14)
C22' C19 H19 99.7(15)
S1 C19 H19 108.9(14)
C19 C20 C21 112.6(4)
C19 C20 H20A 109.1
C21 C20 H20A 109.1
C19 C20 H20B 109.1
C21 C20 H20B 109.1
H20A C20 H20B 107.8
C20 C21 H21A 109.5
C20 C21 H21B 109.5
H21A C21 H21B 109.5
C20 C21 H21C 109.5
H21A C21 H21C 109.5
H21B C21 H21C 109.5
C19 C22 H22A 109.5
C19 C22 H22B 109.5
H22A C22 H22B 109.5
C19 C22 H22C 109.5
H22A C22 H22C 109.5
H22B C22 H22C 109.5
C19 C20' C21' 110.8(5)
C19 C20' H20C 109.5
C21' C20' H20C 109.5
C19 C20' H20D 109.5
C21' C20' H20D 109.5
H20C C20' H20D 108.1
C20' C21' H21D 109.5
C20' C21' H21E 109.5
H21D C21' H21E 109.5
C20' C21' H21F 109.5
H21D C21' H21F 109.5
H21E C21' H21F 109.5
C19 C22' H22D 109.5
C19 C22' H22E 109.5
H22D C22' H22E 109.5
C19 C22' H22F 109.5
H22D C22' H22F 109.5
H22E C22' H22F 109.5

loop_
_geom_bond_atom_site_label_1
_geom_bond_atom_site_label_2
_geom_bond_distance
Fe1 C3 1.778(2)
Fe1 C1 1.806(2)
Fe1 C2 1.826(2)
Fe1 O7 1.9944(15)
Fe1 S1 2.2384(9)
Fe1 Fe2 2.5429(7)
Fe2 C6 1.787(2)
Fe2 C5 1.792(2)
Fe2 C4 1.818(2)
Fe2 C7 1.970(2)
Fe2 S1 2.2609(9)
S1 C19 1.842(2)
S2 C11 1.715(2)
S2 C10 1.736(2)
O1 C1 1.135(3)
O2 C2 1.137(3)
O3 C3 1.140(3)
O4 C4 1.146(2)
O5 C5 1.140(3)
O6 C6 1.139(3)
O7 C7 1.264(2)
C7 C8 1.470(3)
C8 C11 1.384(3)
C8 C9 1.422(3)
C9 C10 1.358(3)
C9 H9A 0.9500
C10 C13 1.470(3)
C11 C12 1.499(3)
C12 H12A 0.9800
C12 H12B 0.9800
C12 H12C 0.9800
C13 C14 1.393(3)
C13 C18 1.397(3)
C14 C15 1.388(3)
C14 H14A 0.9500
C15 C16 1.370(4)
C15 H15A 0.9500
C16 C17 1.398(3)
C16 H16A 0.9500
C17 C18 1.381(3)
C17 H17A 0.9500
C18 H18A 0.9500
C19 C20' 1.485(6)
C19 C20 1.504(5)
C19 C22 1.594(5)
C19 C22' 1.606(6)
C19 H19 0.953(10)
C20 C21 1.515(6)
C20 H20A 0.9900
C20 H20B 0.9900
C21 H21A 0.9800
C21 H21B 0.9800
C21 H21C 0.9800
C22 H22A 0.9800
C22 H22B 0.9800
C22 H22C 0.9800
C20' C21' 1.521(7)
C20' H20C 0.9900
C20' H20D 0.9900
C21' H21D 0.9800
C21' H21E 0.9800
C21' H21F 0.9800
C22' H22D 0.9800
C22' H22E 0.9800
C22' H22F 0.9800

loop_
_geom_torsion_atom_site_label_1
_geom_torsion_atom_site_label_2
_geom_torsion_atom_site_label_3
_geom_torsion_atom_site_label_4
_geom_torsion
C3 Fe1 Fe2 C6 -95.11(10)
C1 Fe1 Fe2 C6 -2.33(9)
C2 Fe1 Fe2 C6 142.51(19)
O7 Fe1 Fe2 C6 83.86(8)
S1 Fe1 Fe2 C6 175.45(7)
C3 Fe1 Fe2 C5 117.47(15)
C1 Fe1 Fe2 C5 -149.74(15)
C2 Fe1 Fe2 C5 -4.9(2)
O7 Fe1 Fe2 C5 -63.55(14)
S1 Fe1 Fe2 C5 28.04(14)
C3 Fe1 Fe2 C4 -0.94(10)
C1 Fe1 Fe2 C4 91.84(10)
C2 Fe1 Fe2 C4 -123.31(19)
O7 Fe1 Fe2 C4 178.03(8)
S1 Fe1 Fe2 C4 -90.38(7)
C3 Fe1 Fe2 C7 -175.67(10)
C1 Fe1 Fe2 C7 -82.89(10)
C2 Fe1 Fe2 C7 61.96(19)
O7 Fe1 Fe2 C7 3.30(8)
S1 Fe1 Fe2 C7 94.89(7)
C3 Fe1 Fe2 S1 89.43(8)
C1 Fe1 Fe2 S1 -177.78(7)
C2 Fe1 Fe2 S1 -32.94(18)
O7 Fe1 Fe2 S1 -91.59(5)
C3 Fe1 S1 C19 10.93(11)
C1 Fe1 S1 C19 112.93(17)
C2 Fe1 S1 C19 -84.08(11)
O7 Fe1 S1 C19 -177.13(9)
Fe2 Fe1 S1 C19 108.26(9)
C3 Fe1 S1 Fe2 -97.33(7)
C1 Fe1 S1 Fe2 4.67(15)
C2 Fe1 S1 Fe2 167.65(7)
O7 Fe1 S1 Fe2 74.61(5)
C6 Fe2 S1 C19 -121.62(19)
C5 Fe2 S1 C19 82.98(11)
C4 Fe2 S1 C19 -14.32(11)
C7 Fe2 S1 C19 179.17(10)
Fe1 Fe2 S1 C19 -110.46(9)
C6 Fe2 S1 Fe1 -11.17(17)
C5 Fe2 S1 Fe1 -166.57(7)
C4 Fe2 S1 Fe1 96.14(7)
C7 Fe2 S1 Fe1 -70.38(7)
C3 Fe1 O7 C7 1.5(6)
C1 Fe1 O7 C7 91.72(14)
C2 Fe1 O7 C7 -165.95(14)
S1 Fe1 O7 C7 -61.88(13)
Fe2 Fe1 O7 C7 -4.99(12)
C3 Fe1 C1 O1 134(6)
C2 Fe1 C1 O1 -131(6)
O7 Fe1 C1 O1 -37(6)
S1 Fe1 C1 O1 32(6)
Fe2 Fe1 C1 O1 36(6)
C3 Fe1 C2 O2 6(7)
C1 Fe1 C2 O2 -86(7)
O7 Fe1 C2 O2 -176(7)
S1 Fe1 C2 O2 102(7)
Fe2 Fe1 C2 O2 129(6)
C1 Fe1 C3 O3 -171(100)
C2 Fe1 C3 O3 87(18)
O7 Fe1 C3 O3 -81(18)
S1 Fe1 C3 O3 -18(18)
Fe2 Fe1 C3 O3 -74(18)
C6 Fe2 C4 O4 -18(6)
C5 Fe2 C4 O4 86(6)
C7 Fe2 C4 O4 -98(6)
S1 Fe2 C4 O4 -175(100)
Fe1 Fe2 C4 O4 -120(6)
C6 Fe2 C5 O5 172(5)
C4 Fe2 C5 O5 77(5)
C7 Fe2 C5 O5 -101(5)
S1 Fe2 C5 O5 -18(5)
Fe1 Fe2 C5 O5 -41(5)
C5 Fe2 C6 O6 105(9)
C4 Fe2 C6 O6 -158(9)
C7 Fe2 C6 O6 9(9)
S1 Fe2 C6 O6 -50(9)
Fe1 Fe2 C6 O6 -59(9)
Fe1 O7 C7 C8 -171.79(15)
Fe1 O7 C7 Fe2 6.68(16)
C6 Fe2 C7 O7 -109.55(16)
C5 Fe2 C7 O7 147.64(16)
C4 Fe2 C7 O7 -27.9(5)
S1 Fe2 C7 O7 50.21(15)
Fe1 Fe2 C7 O7 -5.41(13)
C6 Fe2 C7 C8 68.71(19)
C5 Fe2 C7 C8 -34.1(2)
C4 Fe2 C7 C8 150.3(3)
S1 Fe2 C7 C8 -131.53(19)
Fe1 Fe2 C7 C8 172.8(2)
O7 C7 C8 C11 -7.6(3)
Fe2 C7 C8 C11 174.25(17)
O7 C7 C8 C9 176.8(2)
Fe2 C7 C8 C9 -1.4(3)
C11 C8 C9 C10 -1.8(3)
C7 C8 C9 C10 174.3(2)
C8 C9 C10 C13 -175.7(2)
C8 C9 C10 S2 1.6(2)
C11 S2 C10 C9 -0.83(18)
C11 S2 C10 C13 176.71(18)
C9 C8 C11 C12 -178.7(2)
C7 C8 C11 C12 5.3(4)
C9 C8 C11 S2 1.1(2)
C7 C8 C11 S2 -174.99(16)
C10 S2 C11 C8 -0.16(18)
C10 S2 C11 C12 179.62(18)
C9 C10 C13 C14 -164.6(2)
S2 C10 C13 C14 18.3(3)
C9 C10 C13 C18 16.3(4)
S2 C10 C13 C18 -160.79(18)
C18 C13 C14 C15 -0.7(3)
C10 C13 C14 C15 -179.8(2)
C13 C14 C15 C16 0.6(4)
C14 C15 C16 C17 -0.4(4)
C15 C16 C17 C18 0.3(4)
C16 C17 C18 C13 -0.3(4)
C14 C13 C18 C17 0.5(3)
C10 C13 C18 C17 179.6(2)
Fe1 S1 C19 C20' -172.2(3)
Fe2 S1 C19 C20' -94.4(3)
Fe1 S1 C19 C20 95.5(2)
Fe2 S1 C19 C20 173.3(2)
Fe1 S1 C19 C22 -147.3(2)
Fe2 S1 C19 C22 -69.5(2)
Fe1 S1 C19 C22' 69.1(3)
Fe2 S1 C19 C22' 146.8(3)
C20' C19 C20 C21 171.0(5)
C22 C19 C20 C21 171.2(4)
C22' C19 C20 C21 1.1(7)
S1 C19 C20 C21 -73.9(4)
C20 C19 C20' C21' -174.4(6)
C22 C19 C20' C21' 6.0(6)
C22' C19 C20' C21' -169.7(5)
S1 C19 C20' C21' 74.5(6)
